data_2232402
loop_
_publ_author_name
'Zhang, Feng-Ming'
'Sun, Tao-Zhu'
'Hou, Guang-Feng'
'Yan, Peng-Fei'
'Li, Guang-Ming'

_publ_section_title
;
 Poly[tetraaquadi-\m~4~-oxalato-lutetium(III)potassium]
;
_journal_coeditor_code NG5233
_journal_issue 11
_journal_name_full 'Acta Crystallographica Section E'
_journal_page_first m1591
_journal_paper_doi 10.1107/S1600536811042061
_journal_volume 67
_journal_year 2011
_chemical_formula_iupac '[K Lu (C2 O4)2 (H2 O)4]'
_chemical_formula_moiety 'C4 H8 K Lu O12'
_chemical_formula_sum 'C4 H8 K Lu O12'
_chemical_formula_weight 462.17
_chemical_name_systematic
;
Poly[tetraaquadi-\m~4~-oxalato-lutetium(III)potassium]
;
_space_group_IT_number 88
_symmetry_cell_setting tetragonal
_symmetry_space_group_name_Hall '-I 4ad'
_symmetry_space_group_name_H-M 'I 41/a :2'
_atom_sites_solution_hydrogens geom
_atom_sites_solution_primary direct
_atom_sites_solution_secondary difmap
_audit_creation_method SHELXL-97
_cell_angle_alpha 90.00
_cell_angle_beta 90.00
_cell_angle_gamma 90.00
_cell_formula_units_Z 4
_cell_length_a 11.3337(16)
_cell_length_b 11.3337
_cell_length_c 8.9121(18)
_cell_measurement_reflns_used 4696
_cell_measurement_temperature 293(2)
_cell_measurement_theta_max 27.46
_cell_measurement_theta_min 3.09
_cell_volume 1144.8(3)
_computing_cell_refinement 'RAPID-AUTO (Rigaku, 1998)'
_computing_data_collection 'RAPID-AUTO (Rigaku, 1998)'
_computing_data_reduction 'CrystalClear (Rigaku/MSC, 2002)'
_computing_molecular_graphics 'SHELXTL (Sheldrick, 2008)'
_computing_publication_material 'SHELXL97 (Sheldrick, 2008)'
_computing_structure_refinement 'SHELXL97 (Sheldrick, 2008)'
_computing_structure_solution 'SHELXS97 (Sheldrick, 2008)'
_diffrn_ambient_temperature 293(2)
_diffrn_measured_fraction_theta_full 0.998
_diffrn_measured_fraction_theta_max 0.998
_diffrn_measurement_device_type 'Rigaku R-AXIS RAPID'
_diffrn_measurement_method '\w scan'
_diffrn_radiation_monochromator graphite
_diffrn_radiation_source 'fine-focus sealed tube'
_diffrn_radiation_type MoK\a
_diffrn_radiation_wavelength 0.71073
_diffrn_reflns_av_R_equivalents 0.0378
_diffrn_reflns_av_sigmaI/netI 0.0213
_diffrn_reflns_limit_h_max 14
_diffrn_reflns_limit_h_min -13
_diffrn_reflns_limit_k_max 14
_diffrn_reflns_limit_k_min -14
_diffrn_reflns_limit_l_max 11
_diffrn_reflns_limit_l_min -11
_diffrn_reflns_number 5421
_diffrn_reflns_theta_full 27.46
_diffrn_reflns_theta_max 27.46
_diffrn_reflns_theta_min 3.60
_diffrn_standards_decay_% 0
_diffrn_standards_interval_count 0
_diffrn_standards_interval_time 0
_diffrn_standards_number 0
_exptl_absorpt_coefficient_mu 9.047
_exptl_absorpt_correction_T_max 0.6039
_exptl_absorpt_correction_T_min 0.5464
_exptl_absorpt_correction_type multi-scan
_exptl_absorpt_process_details '(ABSCOR; Higashi, 1995)'
_exptl_crystal_colour colorless
_exptl_crystal_density_diffrn 2.682
_exptl_crystal_density_method 'not measured'
_exptl_crystal_description block
_exptl_crystal_F_000 872
_exptl_crystal_size_max 0.08
_exptl_crystal_size_mid 0.08
_exptl_crystal_size_min 0.06
_refine_diff_density_max 0.638
_refine_diff_density_min -0.404
_refine_ls_extinction_method none
_refine_ls_goodness_of_fit_ref 1.132
_refine_ls_hydrogen_treatment constr
_refine_ls_matrix_type full
_refine_ls_number_parameters 41
_refine_ls_number_reflns 655
_refine_ls_number_restraints 0
_refine_ls_restrained_S_all 1.132
_refine_ls_R_factor_all 0.0174
_refine_ls_R_factor_gt 0.0143
_refine_ls_shift/su_max 0.001
_refine_ls_shift/su_mean 0.000
_refine_ls_structure_factor_coef Fsqd
_refine_ls_weighting_details 'calc w=1/[\s^2^(Fo^2^)+(0.0077P)^2^+3.7960P] where P=(Fo^2^+2Fc^2^)/3'
_refine_ls_weighting_scheme calc
_refine_ls_wR_factor_gt 0.0338
_refine_ls_wR_factor_ref 0.0348
_reflns_number_gt 594
_reflns_number_total 655
_reflns_threshold_expression I>2sigma(I)
_cod_data_source_file ng5233.cif
_cod_data_source_block I
_cod_original_sg_symbol_H-M 'I 41/a'
_cod_database_code 2232402
_cod_database_fobs_code 2232402

loop_
_symmetry_equiv_pos_as_xyz
'x, y, z'
'-x+1/2, -y, z+1/2'
'-y+3/4, x+1/4, z+1/4'
'y+3/4, -x+3/4, z+3/4'
'x+1/2, y+1/2, z+1/2'
'-x+1, -y+1/2, z+1'
'-y+5/4, x+3/4, z+3/4'
'y+5/4, -x+5/4, z+5/4'
'-x, -y, -z'
'x-1/2, y, -z-1/2'
'y-3/4, -x-1/4, -z-1/4'
'-y-3/4, x-3/4, -z-3/4'
'-x+1/2, -y+1/2, -z+1/2'
'x, y+1/2, -z'
'y-1/4, -x+1/4, -z+1/4'
'-y-1/4, x-1/4, -z-1/4'

loop_
_atom_site_type_symbol
_atom_site_label
_atom_site_fract_x
_atom_site_fract_y
_atom_site_fract_z
_atom_site_U_iso_or_equiv
_atom_site_adp_type
_atom_site_calc_flag
_atom_site_refinement_flags
_atom_site_occupancy
_atom_site_symmetry_multiplicity
O O3 0.3564(3) 0.0435(3) 0.4179(4) 0.0588(9) Uani d . 1 1
H H2 0.3981 -0.0060 0.3698 0.088 Uiso d R 1 1
H H1 0.3356 0.0106 0.4995 0.088 Uiso d R 1 1
O O2 0.5074(2) 0.36714(18) 0.0938(2) 0.0216(5) Uani d . 1 1
O O1 0.5037(2) 0.55246(18) 0.1842(2) 0.0229(5) Uani d . 1 1
C C1 0.5028(3) 0.4761(3) 0.0803(3) 0.0167(6) Uani d . 1 1
K K1 0.5000 0.2500 0.3750 0.0300(3) Uani d S 1 4
Lu Lu1 0.5000 0.2500 -0.1250 0.01106(8) Uani d S 1 4

loop_
_atom_site_aniso_label
_atom_site_aniso_U_11
_atom_site_aniso_U_22
_atom_site_aniso_U_33
_atom_site_aniso_U_12
_atom_site_aniso_U_13
_atom_site_aniso_U_23
O3 0.081(2) 0.0483(19) 0.0472(19) 0.0081(17) 0.0202(18) -0.0078(15)
O2 0.0371(13) 0.0112(9) 0.0164(11) -0.0010(8) -0.0012(9) 0.0000(8)
O1 0.0411(13) 0.0127(10) 0.0149(10) 0.0009(9) -0.0012(10) -0.0011(8)
C1 0.0198(14) 0.0159(14) 0.0143(14) -0.0008(11) -0.0012(11) 0.0010(11)
K1 0.0351(5) 0.0351(5) 0.0199(7) 0.000 0.000 0.000
Lu1 0.01045(9) 0.01045(9) 0.01229(13) 0.000 0.000 0.000

loop_
_atom_type_symbol
_atom_type_description
_atom_type_scat_dispersion_real
_atom_type_scat_dispersion_imag
_atom_type_scat_source
C C 0.0033 0.0016 'International Tables Vol C Tables 4.2.6.8 and 6.1.1.4'
H H 0.0000 0.0000 'International Tables Vol C Tables 4.2.6.8 and 6.1.1.4'
O O 0.0106 0.0060 'International Tables Vol C Tables 4.2.6.8 and 6.1.1.4'
K K 0.2009 0.2494 'International Tables Vol C Tables 4.2.6.8 and 6.1.1.4'
Lu Lu -0.4720 5.8584 'International Tables Vol C Tables 4.2.6.8 and 6.1.1.4'

loop_
_geom_angle_atom_site_label_1
_geom_angle_atom_site_label_2
_geom_angle_atom_site_label_3
_geom_angle_site_symmetry_1
_geom_angle_site_symmetry_3
_geom_angle
K1 O3 H2 . . 98.9
K1 O3 H1 . . 128.9
H2 O3 H1 . . 107.2
C1 O2 Lu1 . . 118.51(19)
C1 O2 K1 . . 123.38(18)
Lu1 O2 K1 . . 117.74(8)
C1 O1 Lu1 . 9_665 119.80(19)
O2 C1 O1 . . 127.4(3)
O2 C1 C1 . 9_665 116.4(3)
O1 C1 C1 . 9_665 116.2(3)
O2 K1 O2 6_554 11_666 141.27(5)
O2 K1 O2 6_554 16_656 141.27(6)
O2 K1 O2 11_666 16_656 55.93(8)
O2 K1 O2 6_554 . 55.93(8)
O2 K1 O2 11_666 . 141.27(6)
O2 K1 O2 16_656 . 141.27(5)
O2 K1 O3 6_554 . 73.75(8)
O2 K1 O3 11_666 . 97.09(9)
O2 K1 O3 16_656 . 68.99(8)
O2 K1 O3 . . 120.99(8)
O2 K1 O3 6_554 6_554 120.99(8)
O2 K1 O3 11_666 6_554 68.99(8)
O2 K1 O3 16_656 6_554 97.09(9)
O2 K1 O3 . 6_554 73.75(8)
O3 K1 O3 . 6_554 164.71(13)
O2 K1 O3 6_554 11_666 97.09(9)
O2 K1 O3 11_666 11_666 120.99(8)
O2 K1 O3 16_656 11_666 73.75(8)
O2 K1 O3 . 11_666 68.99(8)
O3 K1 O3 . 11_666 91.015(18)
O3 K1 O3 6_554 11_666 91.015(18)
O2 K1 O3 6_554 16_656 68.99(8)
O2 K1 O3 11_666 16_656 73.75(8)
O2 K1 O3 16_656 16_656 120.99(8)
O2 K1 O3 . 16_656 97.09(9)
O3 K1 O3 . 16_656 91.015(18)
O3 K1 O3 6_554 16_656 91.015(18)
O3 K1 O3 11_666 16_656 164.71(13)
O1 Lu1 O1 14_545 4_454 93.01(2)
O1 Lu1 O1 14_545 7_544 93.01(2)
O1 Lu1 O1 4_454 7_544 153.50(11)
O1 Lu1 O1 14_545 9_665 153.50(11)
O1 Lu1 O1 4_454 9_665 93.01(2)
O1 Lu1 O1 7_544 9_665 93.01(2)
O1 Lu1 O2 14_545 16_655 81.67(8)
O1 Lu1 O2 4_454 16_655 69.06(7)
O1 Lu1 O2 7_544 16_655 137.39(7)
O1 Lu1 O2 9_665 16_655 76.48(8)
O1 Lu1 O2 14_545 . 137.39(7)
O1 Lu1 O2 4_454 . 81.67(8)
O1 Lu1 O2 7_544 . 76.48(8)
O1 Lu1 O2 9_665 . 69.06(7)
O2 Lu1 O2 16_655 . 133.04(6)
O1 Lu1 O2 14_545 6_554 69.06(7)
O1 Lu1 O2 4_454 6_554 76.48(8)
O1 Lu1 O2 7_544 6_554 81.67(8)
O1 Lu1 O2 9_665 6_554 137.39(7)
O2 Lu1 O2 16_655 6_554 133.04(6)
O2 Lu1 O2 . 6_554 68.60(10)
O1 Lu1 O2 14_545 11_665 76.48(8)
O1 Lu1 O2 4_454 11_665 137.39(7)
O1 Lu1 O2 7_544 11_665 69.06(7)
O1 Lu1 O2 9_665 11_665 81.67(8)
O2 Lu1 O2 16_655 11_665 68.60(10)
O2 Lu1 O2 . 11_665 133.04(6)
O2 Lu1 O2 6_554 11_665 133.04(6)

loop_
_geom_bond_atom_site_label_1
_geom_bond_atom_site_label_2
_geom_bond_site_symmetry_2
_geom_bond_distance
O3 K1 . 2.876(3)
O3 H2 . 0.8499
O3 H1 . 0.8500
O2 C1 . 1.242(4)
O2 Lu1 . 2.361(2)
O2 K1 . 2.837(2)
O1 C1 . 1.267(4)
O1 Lu1 9_665 2.300(2)
C1 C1 9_665 1.531(6)
K1 O2 6_554 2.837(2)
K1 O2 11_666 2.837(2)
K1 O2 16_656 2.837(2)
K1 O3 6_554 2.876(3)
K1 O3 11_666 2.876(3)
K1 O3 16_656 2.876(3)
Lu1 O1 14_545 2.300(2)
Lu1 O1 4_454 2.300(2)
Lu1 O1 7_544 2.300(2)
Lu1 O1 9_665 2.300(2)
Lu1 O2 16_655 2.361(2)
Lu1 O2 6_554 2.361(2)
Lu1 O2 11_665 2.361(2)

loop_
_geom_hbond_atom_site_label_D
_geom_hbond_atom_site_label_H
_geom_hbond_atom_site_label_A
_geom_hbond_site_symmetry_A
_geom_hbond_distance_DH
_geom_hbond_distance_HA
_geom_hbond_distance_DA
_geom_hbond_angle_DHA
O3 H2 O1 6_554 0.85 2.06 2.836(4) 150.9
O3 H1 O3 8_444 0.85 2.06 2.891(3) 165.9
